data_7040776
loop_
_publ_author_name
'Sommer, Michael G.'
'Rechkemmer, Yvonne'
'Suntrup, Lisa'
'Hohloch, Stephan'
'van der Meer, Margarethe'
'van Slageren, Joris'
'Sarkar, Biprajit'

_publ_section_title
;
 Structural snapshots in the copper(ii) induced azide-nitrile
 cycloaddition: effects of peripheral ligand substituents on the formation
 of unsupported \m1,1-azido vs.\m1,4-tetrazolato bridged complexes.
;
_journal_issue 44
_journal_name_full 'Dalton transactions (Cambridge, England : 2003)'
_journal_page_first 17770
_journal_page_last 17781
_journal_paper_doi 10.1039/c6dt03073d
_journal_volume 45
_journal_year 2016
_chemical_formula_sum 'C29 H27 Cl Cu N14 O4'
_chemical_formula_weight 734.63
_space_group_crystal_system triclinic
_space_group_IT_number 2
_space_group_name_Hall '-P 1'
_space_group_name_H-M_alt 'P -1'
_symmetry_space_group_name_Hall '-P 1'
_symmetry_space_group_name_H-M 'P -1'
_atom_sites_solution_hydrogens geom
_audit_creation_method SHELXL-2014/7
_audit_update_record
;
2016-09-17 deposited with the CCDC.
2016-09-30 downloaded from the CCDC.
;
_cell_angle_alpha 81.671(7)
_cell_angle_beta 80.955(7)
_cell_angle_gamma 87.227(7)
_cell_formula_units_Z 2
_cell_length_a 7.762(3)
_cell_length_b 9.934(4)
_cell_length_c 21.094(7)
_cell_measurement_reflns_used 3493
_cell_measurement_temperature 140(2)
_cell_measurement_theta_max 25.19
_cell_measurement_theta_min 0.99
_cell_volume 1588.8(10)
_computing_cell_refinement 'Saint+, 2004'
_computing_data_collection 'Bruker Smart AXS software'
_computing_data_reduction 'Saint+, 2004'
_computing_molecular_graphics 'Diamond 3D, Version 4.0'
_computing_publication_material WinGX
_computing_structure_refinement 'SHELXL-2014/7 (Sheldrick, 2014)'
_computing_structure_solution 'direct methods'
_diffrn_ambient_temperature 140(2)
_diffrn_measured_fraction_theta_full 0.987
_diffrn_measured_fraction_theta_max 0.987
_diffrn_measurement_device_type 'Bruker Smart AXS'
_diffrn_measurement_method 'omega scans'
_diffrn_radiation_type MoK\a
_diffrn_radiation_wavelength 0.71073
_diffrn_reflns_av_R_equivalents 0.0734
_diffrn_reflns_av_unetI/netI 0.0831
_diffrn_reflns_Laue_measured_fraction_full 0.987
_diffrn_reflns_Laue_measured_fraction_max 0.987
_diffrn_reflns_limit_h_max 8
_diffrn_reflns_limit_h_min -9
_diffrn_reflns_limit_k_max 11
_diffrn_reflns_limit_k_min -11
_diffrn_reflns_limit_l_max 24
_diffrn_reflns_limit_l_min -25
_diffrn_reflns_number 17407
_diffrn_reflns_point_group_measured_fraction_full 0.987
_diffrn_reflns_point_group_measured_fraction_max 0.987
_diffrn_reflns_theta_full 25.191
_diffrn_reflns_theta_max 25.191
_diffrn_reflns_theta_min 0.987
_exptl_absorpt_coefficient_mu 0.832
_exptl_absorpt_correction_T_max 0.745
_exptl_absorpt_correction_T_min 0.575
_exptl_absorpt_correction_type multi-scan
_exptl_absorpt_process_details 'Blessing, 1995'
_exptl_crystal_colour green
_exptl_crystal_density_diffrn 1.536
_exptl_crystal_description plate
_exptl_crystal_F_000 754
_exptl_crystal_size_max 0.17
_exptl_crystal_size_mid 0.13
_exptl_crystal_size_min 0.02
_refine_diff_density_max 0.624
_refine_diff_density_min -0.779
_refine_diff_density_rms 0.095
_refine_ls_extinction_method none
_refine_ls_goodness_of_fit_ref 1.037
_refine_ls_hydrogen_treatment constr
_refine_ls_matrix_type full
_refine_ls_number_parameters 443
_refine_ls_number_reflns 5654
_refine_ls_number_restraints 6
_refine_ls_restrained_S_all 1.041
_refine_ls_R_factor_all 0.1058
_refine_ls_R_factor_gt 0.0555
_refine_ls_shift/su_max 0.001
_refine_ls_shift/su_mean 0.000
_refine_ls_structure_factor_coef Fsqd
_refine_ls_weighting_details 'w=1/[\s^2^(Fo^2^)+(0.0527P)^2^+2.4698P] where P=(Fo^2^+2Fc^2^)/3'
_refine_ls_weighting_scheme calc
_refine_ls_wR_factor_gt 0.1170
_refine_ls_wR_factor_ref 0.1412
_reflns_Friedel_coverage 0.000
_reflns_number_gt 3493
_reflns_number_total 5654
_reflns_threshold_expression 'I > 2\s(I)'
_cod_data_source_file c6dt03073d2.cif
_cod_data_source_block shelx
_cod_depositor_comments 'Adding full bibliography for 7040774--7040780.cif.'
_cod_original_cell_volume 1588.8(9)
_cod_database_code 7040776
_shelx_shelxl_version_number 2014/7
_shelx_space_group_comment
;
The symmetry employed for this shelxl refinement is uniquely defined
by the following loop, which should always be used as a source of
symmetry information in preference to the above space-group names.
They are only intended as comments.
;

loop_
_space_group_symop_operation_xyz
'x, y, z'
'-x, -y, -z'

loop_
_atom_site_label
_atom_site_type_symbol
_atom_site_fract_x
_atom_site_fract_y
_atom_site_fract_z
_atom_site_U_iso_or_equiv
_atom_site_adp_type
_atom_site_occupancy
_atom_site_site_symmetry_order
_atom_site_calc_flag
_atom_site_refinement_flags_posn
_atom_site_refinement_flags_adp
Cu1 Cu 0.43514(8) 0.20250(7) 0.71024(3) 0.0287(2) Uani 1 1 d . .
Cl1 Cl 0.72682(15) -0.15418(13) 0.87813(5) 0.0288(3) Uani 1 1 d . .
O1 O 0.8000(5) -0.2871(4) 0.87465(18) 0.0512(11) Uani 1 1 d . .
O2 O 0.6302(5) -0.1479(4) 0.94131(16) 0.0474(10) Uani 1 1 d . .
O3 O 0.8628(5) -0.0591(4) 0.86685(18) 0.0462(10) Uani 1 1 d . .
N1 N 0.2186(5) 0.1006(4) 0.77196(17) 0.0241(9) Uani 1 1 d . .
N22 N 0.6134(5) 0.2234(4) 0.88302(17) 0.0243(9) Uani 1 1 d . .
N32 N 0.0609(5) 0.5087(4) 0.68128(18) 0.0270(9) Uani 1 1 d . .
C22 C 0.4518(6) 0.1772(5) 0.9051(2) 0.0252(11) Uani 1 1 d . .
H22 H 0.4013 0.1533 0.9480 0.030 Uiso 1 1 calc R U
N21 N 0.6442(5) 0.2467(4) 0.81785(17) 0.0255(9) Uani 1 1 d . .
C10 C 0.2507(6) -0.0477(5) 0.7742(2) 0.0267(11) Uani 1 1 d . .
H10A H 0.1407 -0.0941 0.7822 0.032 Uiso 1 1 calc R U
H10B H 0.3165 -0.0815 0.8090 0.032 Uiso 1 1 calc R U
O4 O 0.6133(5) -0.1221(5) 0.83119(18) 0.0585(12) Uani 1 1 d . .
N31 N 0.2305(5) 0.4742(4) 0.67385(18) 0.0289(10) Uani 1 1 d . .
C11 C 0.3520(6) -0.0741(5) 0.7102(2) 0.0268(11) Uani 1 1 d . .
N30 N 0.2381(5) 0.3427(4) 0.69554(18) 0.0267(9) Uani 1 1 d . .
N2 N 0.6312(6) 0.2947(6) 0.6595(2) 0.0553(15) Uani 1 1 d . .
C18 C 0.6564(7) -0.1382(6) 0.5155(2) 0.0343(13) Uani 1 1 d . .
H18 H 0.6509 -0.0436 0.5099 0.041 Uiso 1 1 calc R U
N12 N 0.4946(5) -0.1397(4) 0.62356(18) 0.0259(9) Uani 1 1 d . .
N20 N 0.5010(5) 0.2153(4) 0.79933(17) 0.0241(9) Uani 1 1 d . .
C21 C 0.3785(6) 0.1730(5) 0.8509(2) 0.0231(11) Uani 1 1 d . .
C24 C 0.7858(6) 0.1596(5) 0.9697(2) 0.0302(12) Uani 1 1 d . .
H24 H 0.7238 0.0799 0.9822 0.036 Uiso 1 1 calc R U
N11 N 0.5267(5) -0.0079(4) 0.61990(18) 0.0287(10) Uani 1 1 d . .
C34 C 0.0750(6) 0.7077(5) 0.5999(2) 0.0315(12) Uani 1 1 d . .
H34 H 0.1433 0.6581 0.5706 0.038 Uiso 1 1 calc R U
N3 N 0.7113(6) 0.2622(5) 0.6114(3) 0.0477(13) Uani 1 1 d . .
N10 N 0.4392(5) 0.0310(4) 0.67319(18) 0.0270(9) Uani 1 1 d . .
C27 C 0.9674(7) 0.3983(5) 0.9331(2) 0.0352(13) Uani 1 1 d . .
H27 H 1.0282 0.4787 0.9210 0.042 Uiso 1 1 calc R U
C23 C 0.7481(6) 0.2522(5) 0.9184(2) 0.0245(11) Uani 1 1 d . .
C31 C 0.0744(6) 0.2962(5) 0.7173(2) 0.0270(11) Uani 1 1 d . .
C26 C 1.0085(7) 0.3068(5) 0.9841(2) 0.0334(12) Uani 1 1 d . .
H26 H 1.0971 0.3251 1.0064 0.040 Uiso 1 1 calc R U
C14 C 0.5832(7) -0.3514(6) 0.5816(3) 0.0425(14) Uani 1 1 d . .
H14 H 0.5300 -0.3999 0.6202 0.051 Uiso 1 1 calc R U
C25 C 0.9185(7) 0.1880(6) 1.0023(2) 0.0347(13) Uani 1 1 d . .
H25 H 0.9471 0.1261 1.0368 0.042 Uiso 1 1 calc R U
C38 C -0.0943(6) 0.7186(5) 0.7056(2) 0.0302(12) Uani 1 1 d . .
H38 H -0.1378 0.6761 0.7468 0.036 Uiso 1 1 calc R U
C17 C 0.7416(7) -0.2070(6) 0.4675(2) 0.0387(14) Uani 1 1 d . .
H17 H 0.7937 -0.1583 0.4288 0.046 Uiso 1 1 calc R U
C32 C -0.0396(6) 0.4016(5) 0.7087(2) 0.0289(12) Uani 1 1 d . .
H32 H -0.1605 0.4009 0.7193 0.035 Uiso 1 1 calc R U
C20 C 0.2031(6) 0.1424(5) 0.8381(2) 0.0268(11) Uani 1 1 d . .
H20A H 0.1267 0.2222 0.8407 0.032 Uiso 1 1 calc R U
H20B H 0.1531 0.0695 0.8705 0.032 Uiso 1 1 calc R U
C30 C 0.0597(6) 0.1473(5) 0.7417(2) 0.0269(11) Uani 1 1 d . .
H30A H 0.0518 0.0970 0.7062 0.032 Uiso 1 1 calc R U
H30B H -0.0445 0.1313 0.7735 0.032 Uiso 1 1 calc R U
C37 C -0.1336(7) 0.8537(6) 0.6870(3) 0.0365(13) Uani 1 1 d . .
H37 H -0.2039 0.9030 0.7159 0.044 Uiso 1 1 calc R U
C12 C 0.3870(6) -0.1855(5) 0.6790(2) 0.0291(12) Uani 1 1 d . .
H12 H 0.3465 -0.2732 0.6926 0.035 Uiso 1 1 calc R U
C13 C 0.5784(6) -0.2132(5) 0.5727(2) 0.0278(11) Uani 1 1 d . .
C33 C 0.0102(6) 0.6471(5) 0.6623(2) 0.0255(11) Uani 1 1 d . .
C28 C 0.8355(6) 0.3715(5) 0.8995(2) 0.0280(11) Uani 1 1 d . .
H28 H 0.8071 0.4333 0.8649 0.034 Uiso 1 1 calc R U
C35 C 0.0349(6) 0.8428(5) 0.5829(2) 0.0353(13) Uani 1 1 d . .
H35 H 0.0787 0.8856 0.5417 0.042 Uiso 1 1 calc R U
C36 C -0.0687(7) 0.9165(5) 0.6254(3) 0.0350(13) Uani 1 1 d . .
H36 H -0.0951 1.0079 0.6129 0.042 Uiso 1 1 calc R U
C16 C 0.7511(8) -0.3450(6) 0.4756(3) 0.0484(16) Uani 1 1 d . .
H16 H 0.8130 -0.3900 0.4431 0.058 Uiso 1 1 calc R U
C15 C 0.6690(9) -0.4189(6) 0.5321(3) 0.0588(18) Uani 1 1 d . .
H15 H 0.6714 -0.5135 0.5367 0.071 Uiso 1 1 calc R U
N4 N 0.7911(10) 0.2377(6) 0.5641(3) 0.108(3) Uani 1 1 d . U
C101 C 0.4076(9) -0.4399(8) 0.9218(4) 0.074(2) Uani 1 1 d . .
H10C H 0.3393 -0.3768 0.9465 0.111 Uiso 1 1 calc R U
H10D H 0.5289 -0.4195 0.9174 0.111 Uiso 1 1 calc R U
H10E H 0.3892 -0.5309 0.9437 0.111 Uiso 1 1 calc R U
C100 C 0.3546(13) -0.4282(9) 0.8571(5) 0.096(3) Uani 1 1 d . .
N100 N 0.3078(18) -0.4229(10) 0.8088(4) 0.171(5) Uani 1 1 d . .

loop_
_atom_site_aniso_label
_atom_site_aniso_U_11
_atom_site_aniso_U_22
_atom_site_aniso_U_33
_atom_site_aniso_U_23
_atom_site_aniso_U_13
_atom_site_aniso_U_12
Cu1 0.0268(4) 0.0445(4) 0.0139(3) -0.0057(3) 0.0045(2) -0.0126(3)
Cl1 0.0296(7) 0.0392(8) 0.0168(6) -0.0053(5) 0.0006(5) -0.0031(6)
O1 0.069(3) 0.040(2) 0.044(2) -0.0133(19) -0.004(2) 0.012(2)
O2 0.052(2) 0.067(3) 0.0203(19) -0.0141(18) 0.0160(17) -0.017(2)
O3 0.043(2) 0.050(3) 0.043(2) -0.0071(19) 0.0063(18) -0.0168(19)
N1 0.019(2) 0.039(3) 0.015(2) -0.0064(17) 0.0005(16) -0.0044(18)
N22 0.028(2) 0.034(2) 0.0118(19) -0.0042(17) -0.0016(17) -0.0032(18)
N32 0.028(2) 0.034(3) 0.019(2) -0.0049(18) 0.0008(17) -0.0066(19)
C22 0.025(3) 0.033(3) 0.015(2) -0.006(2) 0.005(2) -0.004(2)
N21 0.022(2) 0.040(3) 0.015(2) -0.0027(18) -0.0028(17) -0.0044(18)
C10 0.027(3) 0.036(3) 0.016(2) -0.003(2) 0.002(2) -0.004(2)
O4 0.043(2) 0.101(4) 0.034(2) -0.016(2) -0.0159(19) 0.016(2)
N31 0.028(2) 0.036(3) 0.021(2) -0.0018(19) 0.0023(18) -0.0081(19)
C11 0.020(2) 0.040(3) 0.019(3) -0.001(2) 0.000(2) -0.006(2)
N30 0.025(2) 0.038(3) 0.015(2) -0.0019(18) 0.0024(17) -0.0109(19)
N2 0.051(3) 0.094(4) 0.021(3) -0.014(3) 0.011(2) -0.047(3)
C18 0.039(3) 0.041(3) 0.021(3) -0.003(2) 0.000(2) 0.001(3)
N12 0.027(2) 0.030(2) 0.019(2) -0.0025(18) 0.0020(17) -0.0045(18)
N20 0.023(2) 0.033(2) 0.015(2) -0.0023(17) -0.0001(17) -0.0027(18)
C21 0.023(3) 0.031(3) 0.014(2) -0.003(2) 0.004(2) -0.005(2)
C24 0.033(3) 0.034(3) 0.023(3) -0.006(2) -0.001(2) -0.007(2)
N11 0.029(2) 0.033(3) 0.020(2) -0.0018(18) 0.0045(18) 0.0027(19)
C34 0.031(3) 0.041(3) 0.021(3) -0.004(2) 0.001(2) -0.005(2)
N3 0.036(3) 0.048(3) 0.045(3) 0.013(2) 0.017(3) 0.001(2)
N10 0.022(2) 0.039(3) 0.017(2) -0.0011(18) 0.0050(17) -0.0041(18)
C27 0.034(3) 0.037(3) 0.036(3) -0.012(3) -0.002(2) -0.010(2)
C23 0.025(3) 0.029(3) 0.021(3) -0.009(2) -0.001(2) -0.002(2)
C31 0.025(3) 0.040(3) 0.014(2) -0.002(2) 0.002(2) -0.010(2)
C26 0.033(3) 0.040(3) 0.030(3) -0.013(2) -0.010(2) 0.001(2)
C14 0.057(4) 0.036(3) 0.031(3) -0.006(3) 0.007(3) -0.006(3)
C25 0.043(3) 0.042(3) 0.022(3) -0.005(2) -0.011(2) -0.002(3)
C38 0.031(3) 0.043(3) 0.017(3) -0.005(2) -0.003(2) -0.007(2)
C17 0.055(4) 0.040(4) 0.018(3) -0.005(2) 0.003(2) 0.000(3)
C32 0.027(3) 0.040(3) 0.019(3) -0.005(2) 0.002(2) -0.007(2)
C20 0.025(3) 0.041(3) 0.013(2) -0.007(2) 0.008(2) -0.010(2)
C30 0.023(3) 0.037(3) 0.019(3) -0.001(2) 0.002(2) -0.007(2)
C37 0.035(3) 0.041(4) 0.035(3) -0.011(3) -0.005(2) -0.003(3)
C12 0.028(3) 0.037(3) 0.021(3) -0.003(2) 0.004(2) -0.010(2)
C13 0.029(3) 0.030(3) 0.025(3) -0.008(2) -0.003(2) -0.004(2)
C33 0.026(3) 0.031(3) 0.020(3) -0.001(2) -0.004(2) -0.003(2)
C28 0.028(3) 0.030(3) 0.024(3) -0.005(2) 0.002(2) 0.000(2)
C35 0.032(3) 0.043(4) 0.028(3) 0.003(2) 0.000(2) -0.007(3)
C36 0.036(3) 0.031(3) 0.036(3) 0.000(2) -0.005(3) -0.002(2)
C16 0.075(4) 0.043(4) 0.025(3) -0.012(3) 0.002(3) 0.006(3)
C15 0.096(5) 0.034(4) 0.040(4) -0.008(3) 0.011(3) -0.008(3)
N4 0.130(6) 0.045(4) 0.103(5) 0.011(3) 0.095(5) 0.010(4)
C101 0.047(4) 0.078(5) 0.097(6) -0.033(5) 0.012(4) -0.011(4)
C100 0.123(8) 0.072(6) 0.080(7) -0.021(5) 0.045(6) -0.044(5)
N100 0.325(15) 0.136(8) 0.051(5) -0.012(5) -0.004(7) -0.086(9)

loop_
_atom_type_symbol
_atom_type_description
_atom_type_scat_dispersion_real
_atom_type_scat_dispersion_imag
_atom_type_scat_source
C C 0.0033 0.0016 'International Tables Vol C Tables 4.2.6.8 and 6.1.1.4'
H H 0.0000 0.0000 'International Tables Vol C Tables 4.2.6.8 and 6.1.1.4'
N N 0.0061 0.0033 'International Tables Vol C Tables 4.2.6.8 and 6.1.1.4'
O O 0.0106 0.0060 'International Tables Vol C Tables 4.2.6.8 and 6.1.1.4'
Cl Cl 0.1484 0.1585 'International Tables Vol C Tables 4.2.6.8 and 6.1.1.4'
Cu Cu 0.3201 1.2651 'International Tables Vol C Tables 4.2.6.8 and 6.1.1.4'

loop_
_geom_angle_atom_site_label_1
_geom_angle_atom_site_label_2
_geom_angle_atom_site_label_3
_geom_angle
N2 Cu1 N10 102.79(19)
N2 Cu1 N20 97.22(17)
N10 Cu1 N20 123.76(16)
N2 Cu1 N30 101.2(2)
N10 Cu1 N30 118.82(16)
N20 Cu1 N30 107.58(15)
N2 Cu1 N1 177.01(17)
N10 Cu1 N1 79.18(15)
N20 Cu1 N1 79.81(14)
N30 Cu1 N1 79.60(15)
O4 Cl1 O1 109.6(3)
O4 Cl1 O3 110.2(3)
O1 Cl1 O3 109.4(2)
O4 Cl1 O2 109.2(2)
O1 Cl1 O2 109.7(2)
O3 Cl1 O2 108.7(2)
C10 N1 C20 111.3(4)
C10 N1 C30 111.8(4)
C20 N1 C30 110.3(4)
C10 N1 Cu1 108.2(3)
C20 N1 Cu1 109.0(3)
C30 N1 Cu1 106.1(3)
N21 N22 C22 111.7(4)
N21 N22 C23 118.5(4)
C22 N22 C23 129.7(4)
N31 N32 C32 111.9(4)
N31 N32 C33 118.7(4)
C32 N32 C33 129.4(4)
N22 C22 C21 105.0(4)
N20 N21 N22 105.2(3)
N1 C10 C11 108.3(4)
N30 N31 N32 105.5(4)
N10 C11 C12 107.6(4)
N10 C11 C10 117.3(4)
C12 C11 C10 135.0(4)
N31 N30 C31 109.9(4)
N31 N30 Cu1 135.0(3)
C31 N30 Cu1 114.9(3)
N3 N2 Cu1 125.4(4)
C17 C18 C13 118.4(5)
N11 N12 C12 111.7(4)
N11 N12 C13 118.8(4)
C12 N12 C13 129.5(4)
N21 N20 C21 111.3(4)
N21 N20 Cu1 132.8(3)
C21 N20 Cu1 115.6(3)
N20 C21 C22 106.8(4)
N20 C21 C20 118.1(4)
C22 C21 C20 135.0(4)
C23 C24 C25 118.3(5)
N10 N11 N12 105.6(4)
C35 C34 C33 117.9(5)
N4 N3 N2 176.5(6)
N11 N10 C11 110.7(4)
N11 N10 Cu1 131.9(3)
C11 N10 Cu1 117.1(3)
C26 C27 C28 120.4(5)
C28 C23 C24 122.1(4)
C28 C23 N22 118.7(4)
C24 C23 N22 119.3(4)
C32 C31 N30 108.0(4)
C32 C31 C30 135.3(4)
N30 C31 C30 116.6(4)
C27 C26 C25 119.9(5)
C13 C14 C15 118.7(5)
C26 C25 C24 120.7(5)
C33 C38 C37 119.2(5)
C16 C17 C18 121.0(5)
C31 C32 N32 104.8(4)
C21 C20 N1 109.3(3)
C31 C30 N1 108.3(4)
C38 C37 C36 120.2(5)
N12 C12 C11 104.4(4)
C14 C13 C18 121.8(5)
C14 C13 N12 120.4(4)
C18 C13 N12 117.8(4)
C38 C33 C34 121.6(5)
C38 C33 N32 120.5(4)
C34 C33 N32 117.9(4)
C23 C28 C27 118.6(5)
C34 C35 C36 121.5(5)
C35 C36 C37 119.6(5)
C17 C16 C15 120.2(5)
C16 C15 C14 119.8(6)
N100 C100 C101 176.9(10)

loop_
_geom_bond_atom_site_label_1
_geom_bond_atom_site_label_2
_geom_bond_distance
Cu1 N2 1.908(4)
Cu1 N10 1.972(4)
Cu1 N20 2.046(4)
Cu1 N30 2.048(4)
Cu1 N1 2.154(4)
Cl1 O4 1.419(4)
Cl1 O1 1.419(4)
Cl1 O3 1.420(4)
Cl1 O2 1.431(3)
N1 C10 1.477(6)
N1 C20 1.498(5)
N1 C30 1.499(6)
N22 N21 1.345(5)
N22 C22 1.346(6)
N22 C23 1.438(6)
N32 N31 1.335(5)
N32 C32 1.355(6)
N32 C33 1.429(6)
C22 C21 1.361(6)
N21 N20 1.301(5)
C10 C11 1.503(6)
N31 N30 1.322(5)
C11 N10 1.350(6)
C11 C12 1.363(7)
N30 C31 1.361(6)
N2 N3 1.182(6)
C18 C17 1.369(7)
C18 C13 1.390(7)
N12 N11 1.334(5)
N12 C12 1.360(6)
N12 C13 1.439(6)
N20 C21 1.358(5)
C21 C20 1.483(6)
C24 C23 1.373(7)
C24 C25 1.386(7)
N11 N10 1.317(5)
C34 C35 1.372(7)
C34 C33 1.394(6)
N3 N4 1.141(7)
C27 C26 1.371(7)
C27 C28 1.390(7)
C23 C28 1.371(6)
C31 C32 1.348(7)
C31 C30 1.498(7)
C26 C25 1.376(7)
C14 C13 1.358(7)
C14 C15 1.388(8)
C38 C33 1.375(7)
C38 C37 1.376(7)
C17 C16 1.357(8)
C37 C36 1.386(7)
C35 C36 1.376(7)
C16 C15 1.384(8)
C101 C100 1.474(13)
C100 N100 1.127(12)
